data_2312334
loop_
_publ_author_name
'Faller, Jack'
'Chase, Kevin J.'
'Parr, Jonathan'
'Mercado, Brandon'

_publ_section_title
;
 Studies of &#x3ba;<sup>2</sup>- and &#x3ba;<sup>3</sup>-tripyridylamine
 complexes of ruthenium and &#x3c0;-stacking by pyridyls.
;
_journal_coeditor_code DG3046
_journal_issue 'Pt 12'
_journal_name_full 'Acta crystallographica. Section C, Structural chemistry'
_journal_page_first 491
_journal_page_last 496
_journal_paper_doi 10.1107/S2053229623009415
_journal_volume 79
_journal_year 2023
_chemical_formula_iupac '[Ru Cl (C15 H12 N4)2] [Sb F6], C H Cl3'
_chemical_formula_moiety 'C30 H24 Cl N8 Ru +, F6 Sb -, C H Cl3'
_chemical_formula_sum 'C31 H25 Cl4 F6 N8 Ru Sb'
_chemical_formula_weight 988.21
_chemical_name_systematic
;Chlorido[tris(pyridin-2-yl)amine-\k^2^<i>N</i>,<i>N</i>'][tris(pyridin-2-yl)amine-\k^3^<i>N</i>,<i>N</i>',<i>N</i>'']ruthenium(II)
hexafluoridoantimonate chloroform monosolvate
;
_space_group_crystal_system monoclinic
_space_group_IT_number 14
_space_group_name_Hall '-P 2yn'
_space_group_name_H-M_alt 'P 1 21/n 1'
_atom_sites_solution_hydrogens geom
_atom_sites_solution_primary iterative
_audit_creation_method
;
Olex2 1.5
(compiled 2023.03.06 svn.rbb2c1857 for OlexSys, GUI svn.r6748)
;
_cell_angle_alpha 90
_cell_angle_beta 99.554(4)
_cell_angle_gamma 90
_cell_formula_units_Z 4
_cell_length_a 8.3209(3)
_cell_length_b 27.3213(10)
_cell_length_c 15.7839(6)
_cell_measurement_reflns_used 8950
_cell_measurement_temperature 93(2)
_cell_measurement_theta_max 30.3910
_cell_measurement_theta_min 3.3270
_cell_volume 3538.5(2)
_computing_cell_refinement
;
CrysAlis PRO (Rigaku OD, 2019)
;
_computing_data_collection
;
CrysAlis PRO (Rigaku OD, 2019)
;
_computing_data_reduction
;
CrysAlis PRO (Rigaku OD, 2019)
;
_computing_molecular_graphics
;
OLEX2 (Dolomanov <i>et al.</i>,  2009)
;
_computing_publication_material
;
OLEX2 (Dolomanov <i>et al.</i>,  2009)
;
_computing_structure_refinement
;
SHELXL2018 (Sheldrick, 2015<i>b</i>)
;
_computing_structure_solution
;
olex2.solve (Bourhis <i>et al.</i>,  2015)
;
_diffrn_ambient_temperature 93.15
_diffrn_detector_area_resol_mean 5.8
_diffrn_measured_fraction_theta_full 0.996
_diffrn_measured_fraction_theta_max 0.988
_diffrn_measurement_device_type 'Dectris Pilatus 3R'
_diffrn_measurement_method \w
_diffrn_radiation_type MoK\a
_diffrn_radiation_wavelength 0.71073
_diffrn_reflns_av_R_equivalents 0.0669
_diffrn_reflns_av_unetI/netI 0.0704
_diffrn_reflns_limit_h_max 11
_diffrn_reflns_limit_h_min -10
_diffrn_reflns_limit_k_max 36
_diffrn_reflns_limit_k_min -36
_diffrn_reflns_limit_l_max 21
_diffrn_reflns_limit_l_min -21
_diffrn_reflns_number 32718
_diffrn_reflns_theta_full 25.242
_diffrn_reflns_theta_max 28.282
_diffrn_reflns_theta_min 2.711
_exptl_absorpt_coefficient_mu 1.561
_exptl_absorpt_correction_T_max 1.00000
_exptl_absorpt_correction_T_min 0.78296
_exptl_absorpt_correction_type multi-scan
_exptl_absorpt_process_details
;
(CrysAlis PRO; Rigaku OD, 2019)
;
_exptl_crystal_colour Yellow
_exptl_crystal_density_diffrn 1.855
_exptl_crystal_description Needle
_exptl_crystal_F_000 1936
_exptl_crystal_size_max 0.2
_exptl_crystal_size_mid 0.04
_exptl_crystal_size_min 0.01
_refine_diff_density_max 0.981
_refine_diff_density_min -1.306
_refine_ls_extinction_method none
_refine_ls_goodness_of_fit_ref 1.081
_refine_ls_hydrogen_treatment constr
_refine_ls_matrix_type full
_refine_ls_number_parameters 460
_refine_ls_number_reflns 8658
_refine_ls_number_restraints 0
_refine_ls_restrained_S_all 1.081
_refine_ls_R_factor_all 0.0829
_refine_ls_R_factor_gt 0.0481
_refine_ls_shift/su_max 0.001
_refine_ls_shift/su_mean 0.000
_refine_ls_structure_factor_coef Fsqd
_refine_ls_weighting_details 'w=1/[\s^2^(Fo^2^)+(0.0259P)^2^+4.6355P] where P=(Fo^2^+2Fc^2^)/3'
_refine_ls_weighting_scheme calc
_refine_ls_wR_factor_gt 0.0739
_refine_ls_wR_factor_ref 0.0812
_reflns_number_gt 6339
_reflns_number_total 8658
_reflns_threshold_expression 'I > 2\s(I)'
_cod_data_source_file dg3046sup1.cif
_cod_data_source_block 2b
_cod_depositor_comments 'Adding full bibliography for 2312333--2312334.cif.'
_cod_database_code 2312334
_cod_database_fobs_code 2312334
_shelx_space_group_comment
;
The symmetry employed for this shelxl refinement is uniquely defined
by the following loop, which should always be used as a source of
symmetry information in preference to the above space-group names.
They are only intended as comments.
;
_shelx_estimated_absorpt_t_min 0.745
_shelx_estimated_absorpt_t_max 0.985

loop_
_space_group_symop_operation_xyz
'x, y, z'
'-x+1/2, y+1/2, -z+1/2'
'-x, -y, -z'
'x-1/2, -y-1/2, z-1/2'

loop_
_atom_site_type_symbol
_atom_site_label
_atom_site_fract_x
_atom_site_fract_y
_atom_site_fract_z
_atom_site_U_iso_or_equiv
_atom_site_adp_type
_atom_site_calc_flag
_atom_site_occupancy
_atom_site_disorder_assembly
_atom_site_disorder_group
Sb Sb1 0.69166(3) 0.62728(2) -0.05383(2) 0.01521(7) Uani d 1 . .
F F1 0.6827(4) 0.59602(10) 0.05068(15) 0.0327(7) Uani d 1 . .
F F2 0.5627(3) 0.67836(9) -0.02234(18) 0.0328(7) Uani d 1 . .
F F3 0.8788(3) 0.66146(10) -0.00166(16) 0.0287(6) Uani d 1 . .
F F4 0.8247(3) 0.57702(10) -0.08400(18) 0.0355(7) Uani d 1 . .
F F5 0.5049(3) 0.59389(11) -0.10526(17) 0.0349(7) Uani d 1 . .
F F6 0.7015(4) 0.65920(12) -0.15811(16) 0.0418(8) Uani d 1 . .
Ru Ru1 0.58927(4) 0.60754(2) 0.30593(2) 0.00852(7) Uani d 1 . .
Cl Cl1 0.77395(11) 0.59764(3) 0.44096(5) 0.01372(19) Uani d 1 . .
N N2 0.7417(4) 0.56320(12) 0.24889(19) 0.0107(6) Uani d 1 . .
N N3 0.4391(4) 0.60839(12) 0.18936(19) 0.0115(6) Uani d 1 . .
N N1 0.4703(4) 0.54419(11) 0.32919(19) 0.0113(7) Uani d 1 . .
N N4 0.4977(4) 0.52254(12) 0.18626(18) 0.0115(7) Uani d 1 . .
N N5 0.7063(4) 0.67232(12) 0.28082(19) 0.0115(7) Uani d 1 . .
N N6 0.4277(4) 0.65211(12) 0.35747(19) 0.0117(7) Uani d 1 . .
N N8 0.6459(4) 0.70582(12) 0.40989(19) 0.0123(7) Uani d 1 . .
N N7 0.8885(4) 0.72276(13) 0.5000(2) 0.0177(7) Uani d 1 . .
C C6 0.9055(5) 0.56764(15) 0.2601(2) 0.0141(8) Uani d 1 . .
H H6 0.957103 0.592094 0.297909 0.017 Uiso calc 1 . .
C C7 0.9997(5) 0.53763(15) 0.2181(3) 0.0185(9) Uani d 1 . .
H H7 1.114568 0.541992 0.226651 0.022 Uiso calc 1 . .
C C8 0.9284(5) 0.50120(15) 0.1636(2) 0.0185(9) Uani d 1 . .
H H8 0.992479 0.480445 0.134202 0.022 Uiso calc 1 . .
C C9 0.7597(5) 0.49589(15) 0.1530(2) 0.0152(8) Uani d 1 . .
H H9 0.706172 0.470935 0.117000 0.018 Uiso calc 1 . .
C C10 0.6719(5) 0.52755(14) 0.1958(2) 0.0118(8) Uani d 1 . .
C C11 0.3591(5) 0.64812(15) 0.1527(2) 0.0162(8) Uani d 1 . .
H H11 0.378994 0.678958 0.180210 0.019 Uiso calc 1 . .
C C12 0.2496(5) 0.64568(16) 0.0766(2) 0.0186(9) Uani d 1 . .
H H12 0.195487 0.674313 0.052487 0.022 Uiso calc 1 . .
C C13 0.2198(5) 0.60054(17) 0.0360(3) 0.0218(10) Uani d 1 . .
H H13 0.143533 0.597921 -0.015685 0.026 Uiso calc 1 . .
C C14 0.3023(5) 0.55957(16) 0.0716(2) 0.0158(8) Uani d 1 . .
H H14 0.284818 0.528513 0.044608 0.019 Uiso calc 1 . .
C C15 0.4114(5) 0.56490(15) 0.1478(2) 0.0127(8) Uani d 1 . .
C C1 0.4138(5) 0.53416(15) 0.4028(2) 0.0146(8) Uani d 1 . .
H H1 0.427994 0.557844 0.447456 0.017 Uiso calc 1 . .
C C2 0.3361(5) 0.49068(16) 0.4153(3) 0.0181(9) Uani d 1 . .
H H2 0.295013 0.485214 0.467210 0.022 Uiso calc 1 . .
C C3 0.3185(5) 0.45529(15) 0.3522(3) 0.0177(9) Uani d 1 . .
H H3 0.269121 0.424770 0.360926 0.021 Uiso calc 1 . .
C C4 0.3740(5) 0.46486(15) 0.2756(2) 0.0171(9) Uani d 1 . .
H H4 0.362905 0.441262 0.230780 0.021 Uiso calc 1 . .
C C5 0.4461(4) 0.50989(14) 0.2664(2) 0.0118(8) Uani d 1 . .
C C16 0.7696(5) 0.67804(15) 0.2075(2) 0.0142(8) Uani d 1 . .
H H16 0.755458 0.652306 0.166493 0.017 Uiso calc 1 . .
C C17 0.8538(5) 0.71946(16) 0.1895(2) 0.0176(9) Uani d 1 . .
H H17 0.898884 0.721472 0.138081 0.021 Uiso calc 1 . .
C C18 0.8713(5) 0.75793(16) 0.2476(3) 0.0188(9) Uani d 1 . .
H H18 0.928272 0.786806 0.236878 0.023 Uiso calc 1 . .
C C19 0.8034(5) 0.75320(15) 0.3218(2) 0.0152(8) Uani d 1 . .
H H19 0.811851 0.779197 0.362252 0.018 Uiso calc 1 . .
C C20 0.7234(4) 0.71047(14) 0.3365(2) 0.0113(8) Uani d 1 . .
C C21 0.2662(5) 0.64252(15) 0.3464(2) 0.0162(8) Uani d 1 . .
H H21 0.228360 0.612872 0.318558 0.019 Uiso calc 1 . .
C C22 0.1540(5) 0.67308(16) 0.3730(3) 0.0192(9) Uani d 1 . .
H H22 0.042697 0.663737 0.366764 0.023 Uiso calc 1 . .
C C23 0.2053(5) 0.71796(16) 0.4093(3) 0.0188(9) Uani d 1 . .
H H23 0.129180 0.740390 0.426053 0.023 Uiso calc 1 . .
C C24 0.3687(5) 0.72921(15) 0.4203(2) 0.0163(9) Uani d 1 . .
H H24 0.407285 0.759756 0.444306 0.020 Uiso calc 1 . .
C C25 0.4759(5) 0.69520(14) 0.3959(2) 0.0120(8) Uani d 1 . .
C C26 0.9761(5) 0.72691(16) 0.5791(3) 0.0207(9) Uani d 1 . .
H H26 1.087385 0.736011 0.583817 0.025 Uiso calc 1 . .
C C27 0.9150(6) 0.71882(17) 0.6538(3) 0.0244(10) Uani d 1 . .
H H27 0.982144 0.721872 0.708417 0.029 Uiso calc 1 . .
C C28 0.7517(6) 0.70605(17) 0.6463(3) 0.0249(10) Uani d 1 . .
H H28 0.705096 0.700071 0.696331 0.030 Uiso calc 1 . .
C C29 0.6573(5) 0.70206(16) 0.5659(2) 0.0200(9) Uani d 1 . .
H H29 0.545079 0.693674 0.559312 0.024 Uiso calc 1 . .
C C30 0.7328(5) 0.71082(14) 0.4946(2) 0.0119(8) Uani d 1 . .
Cl Cl2 1.1042(2) 0.60896(5) 0.71672(8) 0.0461(4) Uani d 1 . .
Cl Cl3 1.30678(17) 0.62246(5) 0.58615(9) 0.0424(3) Uani d 1 . .
Cl Cl4 1.14129(16) 0.53000(4) 0.59932(7) 0.0312(3) Uani d 1 . .
C C31 1.1291(6) 0.59395(18) 0.6109(3) 0.0276(11) Uani d 1 . .
H H31 1.032515 0.606278 0.570191 0.033 Uiso calc 1 . .

loop_
_atom_site_aniso_label
_atom_site_aniso_U_11
_atom_site_aniso_U_22
_atom_site_aniso_U_33
_atom_site_aniso_U_12
_atom_site_aniso_U_13
_atom_site_aniso_U_23
Sb1 0.01827(14) 0.01482(14) 0.01267(12) -0.00029(12) 0.00293(10) -0.00067(11)
F1 0.0493(18) 0.0286(16) 0.0210(12) -0.0020(13) 0.0081(12) 0.0090(11)
F2 0.0367(16) 0.0175(14) 0.0473(16) 0.0085(12) 0.0158(13) -0.0011(12)
F3 0.0255(14) 0.0242(15) 0.0340(14) -0.0069(12) -0.0024(11) -0.0018(11)
F4 0.0293(15) 0.0330(16) 0.0441(16) 0.0110(13) 0.0061(13) -0.0165(13)
F5 0.0266(15) 0.0394(17) 0.0378(15) -0.0092(13) 0.0028(12) -0.0125(13)
F6 0.0501(19) 0.057(2) 0.0188(13) -0.0019(17) 0.0086(13) 0.0155(13)
Ru1 0.00651(14) 0.00916(15) 0.00999(13) -0.00014(12) 0.00161(11) -0.00153(12)
Cl1 0.0134(4) 0.0141(5) 0.0128(4) -0.0008(4) -0.0006(3) 0.0000(3)
N2 0.0101(16) 0.0118(16) 0.0107(14) -0.0015(13) 0.0034(13) -0.0018(13)
N3 0.0066(15) 0.0152(16) 0.0132(14) -0.0016(13) 0.0030(12) 0.0003(13)
N1 0.0103(16) 0.0102(17) 0.0133(15) 0.0011(13) 0.0017(13) -0.0002(13)
N4 0.0149(17) 0.0120(17) 0.0083(14) -0.0024(13) 0.0041(13) -0.0024(12)
N5 0.0076(15) 0.0140(17) 0.0129(15) 0.0003(13) 0.0014(12) 0.0003(13)
N6 0.0064(15) 0.0145(17) 0.0143(15) -0.0013(13) 0.0022(12) -0.0023(13)
N8 0.0094(16) 0.0141(17) 0.0143(15) -0.0029(13) 0.0044(13) -0.0040(13)
N7 0.0153(18) 0.0180(19) 0.0198(17) -0.0028(15) 0.0023(14) -0.0025(15)
C6 0.0103(19) 0.013(2) 0.0185(19) -0.0008(16) 0.0010(16) -0.0029(16)
C7 0.010(2) 0.023(2) 0.024(2) 0.0020(17) 0.0073(17) 0.0005(18)
C8 0.018(2) 0.019(2) 0.019(2) 0.0042(17) 0.0066(17) -0.0036(17)
C9 0.018(2) 0.014(2) 0.0144(18) 0.0000(16) 0.0035(16) -0.0029(16)
C10 0.014(2) 0.0108(19) 0.0108(17) 0.0016(15) 0.0032(15) 0.0027(15)
C11 0.014(2) 0.015(2) 0.0193(19) -0.0022(17) 0.0040(16) -0.0049(17)
C12 0.016(2) 0.019(2) 0.0185(19) 0.0048(17) -0.0023(16) 0.0052(17)
C13 0.018(2) 0.032(3) 0.0136(18) 0.0021(19) -0.0008(16) 0.0024(18)
C14 0.016(2) 0.017(2) 0.0149(19) 0.0006(17) 0.0040(17) -0.0042(16)
C15 0.0108(19) 0.015(2) 0.0141(18) -0.0010(16) 0.0055(15) 0.0000(15)
C1 0.014(2) 0.019(2) 0.0109(17) 0.0005(16) 0.0040(15) -0.0046(16)
C2 0.018(2) 0.022(2) 0.0164(19) -0.0009(18) 0.0063(17) 0.0022(17)
C3 0.021(2) 0.010(2) 0.023(2) -0.0041(17) 0.0049(17) 0.0034(17)
C4 0.020(2) 0.015(2) 0.0172(19) -0.0013(17) 0.0048(17) -0.0045(16)
C5 0.0060(18) 0.016(2) 0.0129(17) 0.0031(15) -0.0002(14) 0.0009(15)
C16 0.0115(19) 0.016(2) 0.0142(18) 0.0013(16) -0.0007(15) 0.0003(16)
C17 0.016(2) 0.023(2) 0.0141(18) -0.0013(17) 0.0035(16) 0.0016(17)
C18 0.019(2) 0.017(2) 0.021(2) -0.0051(17) 0.0018(17) 0.0058(17)
C19 0.013(2) 0.015(2) 0.0168(19) 0.0014(16) -0.0001(16) 0.0000(16)
C20 0.0064(18) 0.013(2) 0.0144(17) 0.0042(15) 0.0025(15) 0.0004(15)
C21 0.014(2) 0.014(2) 0.0209(19) -0.0025(16) 0.0019(16) -0.0063(16)
C22 0.0068(19) 0.024(2) 0.027(2) -0.0014(17) 0.0044(17) -0.0047(18)
C23 0.016(2) 0.019(2) 0.022(2) 0.0045(17) 0.0062(17) -0.0069(18)
C24 0.015(2) 0.015(2) 0.0184(19) 0.0000(16) 0.0013(16) -0.0079(16)
C25 0.0099(18) 0.013(2) 0.0134(17) -0.0002(15) 0.0024(15) -0.0005(15)
C26 0.015(2) 0.024(2) 0.022(2) -0.0043(18) -0.0009(17) -0.0065(18)
C27 0.027(3) 0.024(2) 0.019(2) 0.005(2) -0.0061(19) -0.0041(18)
C28 0.027(3) 0.033(3) 0.016(2) 0.005(2) 0.0080(19) 0.0019(19)
C29 0.016(2) 0.028(3) 0.017(2) -0.0038(18) 0.0048(17) -0.0018(18)
C30 0.0141(19) 0.0086(19) 0.0128(17) 0.0006(15) 0.0013(15) -0.0034(15)
Cl2 0.0788(11) 0.0278(7) 0.0356(6) 0.0110(7) 0.0209(7) 0.0019(6)
Cl3 0.0421(8) 0.0379(8) 0.0484(7) -0.0087(6) 0.0115(6) 0.0051(6)
Cl4 0.0390(7) 0.0251(6) 0.0300(6) -0.0012(5) 0.0076(5) -0.0012(5)
C31 0.024(2) 0.028(3) 0.030(2) 0.002(2) 0.003(2) 0.005(2)

loop_
_atom_type_symbol
_atom_type_description
_atom_type_scat_dispersion_real
_atom_type_scat_dispersion_imag
_atom_type_scat_source
C C 0.0033 0.0016 'International Tables Vol C Tables 4.2.6.8 and 6.1.1.4'
H H 0.0000 0.0000 'International Tables Vol C Tables 4.2.6.8 and 6.1.1.4'
Cl Cl 0.1484 0.1585 'International Tables Vol C Tables 4.2.6.8 and 6.1.1.4'
F F 0.0171 0.0103 'International Tables Vol C Tables 4.2.6.8 and 6.1.1.4'
N N 0.0061 0.0033 'International Tables Vol C Tables 4.2.6.8 and 6.1.1.4'
Ru Ru -1.2594 0.8363 'International Tables Vol C Tables 4.2.6.8 and 6.1.1.4'
Sb Sb -0.5866 1.5461 'International Tables Vol C Tables 4.2.6.8 and 6.1.1.4'

loop_
_geom_angle_atom_site_label_1
_geom_angle_atom_site_label_2
_geom_angle_atom_site_label_3
_geom_angle_site_symmetry_1
_geom_angle_site_symmetry_3
_geom_angle
_geom_angle_publ_flag
F1 Sb1 F2 . . 89.87(12) ?
F1 Sb1 F3 . . 89.53(12) ?
F1 Sb1 F4 . . 90.06(13) ?
F1 Sb1 F6 . . 179.44(13) ?
F2 Sb1 F3 . . 89.04(12) ?
F4 Sb1 F2 . . 178.69(13) ?
F4 Sb1 F3 . . 89.66(12) ?
F4 Sb1 F6 . . 90.24(14) ?
F5 Sb1 F1 . . 90.47(13) ?
F5 Sb1 F2 . . 90.42(13) ?
F5 Sb1 F3 . . 179.46(13) ?
F5 Sb1 F4 . . 90.88(13) ?
F5 Sb1 F6 . . 90.00(13) ?
F6 Sb1 F2 . . 89.82(13) ?
F6 Sb1 F3 . . 89.99(13) ?
N2 Ru1 Cl1 . . 88.41(9) ?
N2 Ru1 N5 . . 94.29(12) ?
N2 Ru1 N6 . . 177.10(12) ?
N3 Ru1 Cl1 . . 173.96(10) ?
N3 Ru1 N2 . . 86.69(12) ?
N3 Ru1 N1 . . 85.98(12) ?
N3 Ru1 N5 . . 93.11(12) ?
N3 Ru1 N6 . . 90.41(12) ?
N1 Ru1 Cl1 . . 90.16(9) ?
N1 Ru1 N2 . . 86.14(12) ?
N1 Ru1 N5 . . 178.97(12) ?
N1 Ru1 N6 . . 93.53(13) ?
N5 Ru1 Cl1 . . 90.79(8) ?
N6 Ru1 Cl1 . . 94.47(8) ?
N6 Ru1 N5 . . 85.99(13) ?
C6 N2 Ru1 . . 124.7(3) ?
C6 N2 C10 . . 117.8(3) ?
C10 N2 Ru1 . . 117.5(3) ?
C11 N3 Ru1 . . 125.3(3) ?
C11 N3 C15 . . 117.6(3) ?
C15 N3 Ru1 . . 117.0(3) ?
C1 N1 Ru1 . . 124.8(3) ?
C1 N1 C5 . . 117.2(3) ?
C5 N1 Ru1 . . 118.0(3) ?
C10 N4 C15 . . 113.0(3) ?
C10 N4 C5 . . 111.8(3) ?
C15 N4 C5 . . 111.2(3) ?
C16 N5 Ru1 . . 121.2(3) ?
C20 N5 Ru1 . . 122.0(2) ?
C20 N5 C16 . . 116.7(3) ?
C21 N6 Ru1 . . 122.0(3) ?
C21 N6 C25 . . 116.1(3) ?
C25 N6 Ru1 . . 121.5(3) ?
C20 N8 C25 . . 117.7(3) ?
C30 N8 C20 . . 122.1(3) ?
C30 N8 C25 . . 120.3(3) ?
C30 N7 C26 . . 117.0(4) ?
N2 C6 H6 . . 119.1 ?
N2 C6 C7 . . 121.8(4) ?
C7 C6 H6 . . 119.1 ?
C6 C7 H7 . . 119.8 ?
C6 C7 C8 . . 120.5(4) ?
C8 C7 H7 . . 119.8 ?
C7 C8 H8 . . 121.0 ?
C7 C8 C9 . . 118.0(4) ?
C9 C8 H8 . . 121.0 ?
C8 C9 H9 . . 120.6 ?
C10 C9 C8 . . 118.8(4) ?
C10 C9 H9 . . 120.6 ?
N2 C10 N4 . . 117.1(3) ?
N2 C10 C9 . . 123.2(4) ?
C9 C10 N4 . . 119.7(3) ?
N3 C11 H11 . . 118.7 ?
N3 C11 C12 . . 122.7(4) ?
C12 C11 H11 . . 118.7 ?
C11 C12 H12 . . 120.6 ?
C11 C12 C13 . . 118.9(4) ?
C13 C12 H12 . . 120.6 ?
C12 C13 H13 . . 120.3 ?
C14 C13 C12 . . 119.4(4) ?
C14 C13 H13 . . 120.3 ?
C13 C14 H14 . . 120.8 ?
C13 C14 C15 . . 118.4(4) ?
C15 C14 H14 . . 120.8 ?
N3 C15 N4 . . 117.8(3) ?
N3 C15 C14 . . 122.9(4) ?
C14 C15 N4 . . 119.2(3) ?
N1 C1 H1 . . 118.8 ?
N1 C1 C2 . . 122.4(4) ?
C2 C1 H1 . . 118.8 ?
C1 C2 H2 . . 120.2 ?
C3 C2 C1 . . 119.6(4) ?
C3 C2 H2 . . 120.2 ?
C2 C3 H3 . . 120.4 ?
C2 C3 C4 . . 119.1(4) ?
C4 C3 H3 . . 120.4 ?
C3 C4 H4 . . 121.0 ?
C5 C4 C3 . . 118.0(4) ?
C5 C4 H4 . . 121.0 ?
N1 C5 N4 . . 116.5(3) ?
N1 C5 C4 . . 123.5(3) ?
C4 C5 N4 . . 120.0(3) ?
N5 C16 H16 . . 118.3 ?
N5 C16 C17 . . 123.4(4) ?
C17 C16 H16 . . 118.3 ?
C16 C17 H17 . . 120.5 ?
C16 C17 C18 . . 119.0(4) ?
C18 C17 H17 . . 120.5 ?
C17 C18 H18 . . 120.8 ?
C17 C18 C19 . . 118.4(4) ?
C19 C18 H18 . . 120.8 ?
C18 C19 H19 . . 120.2 ?
C20 C19 C18 . . 119.6(4) ?
C20 C19 H19 . . 120.2 ?
N5 C20 N8 . . 116.5(3) ?
N5 C20 C19 . . 122.9(4) ?
C19 C20 N8 . . 120.5(3) ?
N6 C21 H21 . . 118.1 ?
N6 C21 C22 . . 123.8(4) ?
C22 C21 H21 . . 118.1 ?
C21 C22 H22 . . 120.5 ?
C21 C22 C23 . . 119.1(4) ?
C23 C22 H22 . . 120.5 ?
C22 C23 H23 . . 120.7 ?
C24 C23 C22 . . 118.6(4) ?
C24 C23 H23 . . 120.7 ?
C23 C24 H24 . . 120.6 ?
C23 C24 C25 . . 118.9(4) ?
C25 C24 H24 . . 120.6 ?
N6 C25 N8 . . 117.3(3) ?
N6 C25 C24 . . 123.4(4) ?
C24 C25 N8 . . 119.2(3) ?
N7 C26 H26 . . 117.9 ?
N7 C26 C27 . . 124.3(4) ?
C27 C26 H26 . . 117.9 ?
C26 C27 H27 . . 121.2 ?
C26 C27 C28 . . 117.5(4) ?
C28 C27 H27 . . 121.2 ?
C27 C28 H28 . . 120.1 ?
C29 C28 C27 . . 119.8(4) ?
C29 C28 H28 . . 120.1 ?
C28 C29 H29 . . 121.2 ?
C28 C29 C30 . . 117.6(4) ?
C30 C29 H29 . . 121.2 ?
N7 C30 N8 . . 115.1(3) ?
N7 C30 C29 . . 123.8(3) ?
C29 C30 N8 . . 121.0(3) ?
Cl2 C31 Cl3 . . 109.9(3) ?
Cl2 C31 H31 . . 108.8 ?
Cl3 C31 H31 . . 108.8 ?
Cl4 C31 Cl2 . . 110.3(3) ?
Cl4 C31 Cl3 . . 110.4(3) ?
Cl4 C31 H31 . . 108.8 ?

loop_
_geom_bond_atom_site_label_1
_geom_bond_atom_site_label_2
_geom_bond_site_symmetry_2
_geom_bond_distance
_geom_bond_publ_flag
Sb1 F1 . 1.870(2) ?
Sb1 F2 . 1.877(3) ?
Sb1 F3 . 1.884(2) ?
Sb1 F4 . 1.874(3) ?
Sb1 F5 . 1.867(3) ?
Sb1 F6 . 1.876(3) ?
Ru1 Cl1 . 2.4269(9) ?
Ru1 N2 . 2.065(3) ?
Ru1 N3 . 2.046(3) ?
Ru1 N1 . 2.057(3) ?
Ru1 N5 . 2.090(3) ?
Ru1 N6 . 2.077(3) ?
N2 C6 . 1.350(5) ?
N2 C10 . 1.351(5) ?
N3 C11 . 1.352(5) ?
N3 C15 . 1.358(5) ?
N1 C1 . 1.351(5) ?
N1 C5 . 1.354(5) ?
N4 C10 . 1.439(5) ?
N4 C15 . 1.442(5) ?
N4 C5 . 1.444(5) ?
N5 C16 . 1.357(5) ?
N5 C20 . 1.355(5) ?
N6 C21 . 1.352(5) ?
N6 C25 . 1.354(5) ?
N8 C20 . 1.423(5) ?
N8 C25 . 1.425(5) ?
N8 C30 . 1.417(5) ?
N7 C26 . 1.341(5) ?
N7 C30 . 1.325(5) ?
C6 H6 . 0.9500 ?
C6 C7 . 1.378(6) ?
C7 H7 . 0.9500 ?
C7 C8 . 1.384(6) ?
C8 H8 . 0.9500 ?
C8 C9 . 1.393(6) ?
C9 H9 . 0.9500 ?
C9 C10 . 1.379(5) ?
C11 H11 . 0.9500 ?
C11 C12 . 1.383(5) ?
C12 H12 . 0.9500 ?
C12 C13 . 1.393(6) ?
C13 H13 . 0.9500 ?
C13 C14 . 1.383(6) ?
C14 H14 . 0.9500 ?
C14 C15 . 1.389(5) ?
C1 H1 . 0.9500 ?
C1 C2 . 1.382(6) ?
C2 H2 . 0.9500 ?
C2 C3 . 1.379(6) ?
C3 H3 . 0.9500 ?
C3 C4 . 1.388(6) ?
C4 H4 . 0.9500 ?
C4 C5 . 1.387(6) ?
C16 H16 . 0.9500 ?
C16 C17 . 1.385(6) ?
C17 H17 . 0.9500 ?
C17 C18 . 1.387(6) ?
C18 H18 . 0.9500 ?
C18 C19 . 1.388(6) ?
C19 H19 . 0.9500 ?
C19 C20 . 1.382(5) ?
C21 H21 . 0.9500 ?
C21 C22 . 1.369(6) ?
C22 H22 . 0.9500 ?
C22 C23 . 1.390(6) ?
C23 H23 . 0.9500 ?
C23 C24 . 1.376(6) ?
C24 H24 . 0.9500 ?
C24 C25 . 1.387(5) ?
C26 H26 . 0.9500 ?
C26 C27 . 1.377(6) ?
C27 H27 . 0.9500 ?
C27 C28 . 1.389(7) ?
C28 H28 . 0.9500 ?
C28 C29 . 1.382(6) ?
C29 H29 . 0.9500 ?
C29 C30 . 1.398(5) ?
Cl2 C31 . 1.765(5) ?
Cl3 C31 . 1.771(5) ?
Cl4 C31 . 1.761(5) ?
C31 H31 . 1.0000 ?

loop_
_geom_torsion_atom_site_label_1
_geom_torsion_atom_site_label_2
_geom_torsion_atom_site_label_3
_geom_torsion_atom_site_label_4
_geom_torsion_site_symmetry_1
_geom_torsion_site_symmetry_2
_geom_torsion_site_symmetry_3
_geom_torsion_site_symmetry_4
_geom_torsion
_geom_torsion_publ_flag
Ru1 N2 C6 C7 . . . . -178.1(3) ?
Ru1 N2 C10 N4 . . . . -2.2(4) ?
Ru1 N2 C10 C9 . . . . 179.2(3) ?
Ru1 N3 C11 C12 . . . . -175.0(3) ?
Ru1 N3 C15 N4 . . . . -3.9(4) ?
Ru1 N3 C15 C14 . . . . 174.8(3) ?
Ru1 N1 C1 C2 . . . . -179.3(3) ?
Ru1 N1 C5 N4 . . . . -3.8(4) ?
Ru1 N1 C5 C4 . . . . 177.1(3) ?
Ru1 N5 C16 C17 . . . . -177.4(3) ?
Ru1 N5 C20 N8 . . . . -5.0(4) ?
Ru1 N5 C20 C19 . . . . 178.6(3) ?
Ru1 N6 C21 C22 . . . . -174.3(3) ?
Ru1 N6 C25 N8 . . . . -8.2(5) ?
Ru1 N6 C25 C24 . . . . 170.7(3) ?
N2 C6 C7 C8 . . . . -1.0(6) ?
N3 C11 C12 C13 . . . . 0.1(6) ?
N1 C1 C2 C3 . . . . 1.8(6) ?
N5 C16 C17 C18 . . . . -1.9(6) ?
N6 C21 C22 C23 . . . . 3.8(6) ?
N7 C26 C27 C28 . . . . -0.7(7) ?
C6 N2 C10 N4 . . . . 178.5(3) ?
C6 N2 C10 C9 . . . . -0.1(5) ?
C6 C7 C8 C9 . . . . -0.2(6) ?
C7 C8 C9 C10 . . . . 1.2(6) ?
C8 C9 C10 N2 . . . . -1.1(6) ?
C8 C9 C10 N4 . . . . -179.6(3) ?
C10 N2 C6 C7 . . . . 1.1(6) ?
C10 N4 C15 N3 . . . . -60.3(4) ?
C10 N4 C15 C14 . . . . 120.9(4) ?
C10 N4 C5 N1 . . . . 66.4(4) ?
C10 N4 C5 C4 . . . . -114.5(4) ?
C11 N3 C15 N4 . . . . 179.4(3) ?
C11 N3 C15 C14 . . . . -1.9(6) ?
C11 C12 C13 C14 . . . . -1.2(6) ?
C12 C13 C14 C15 . . . . 0.8(6) ?
C13 C14 C15 N3 . . . . 0.8(6) ?
C13 C14 C15 N4 . . . . 179.6(4) ?
C15 N3 C11 C12 . . . . 1.4(6) ?
C15 N4 C10 N2 . . . . 63.7(4) ?
C15 N4 C10 C9 . . . . -117.6(4) ?
C15 N4 C5 N1 . . . . -60.9(4) ?
C15 N4 C5 C4 . . . . 118.2(4) ?
C1 N1 C5 N4 . . . . 176.1(3) ?
C1 N1 C5 C4 . . . . -3.0(5) ?
C1 C2 C3 C4 . . . . -2.4(6) ?
C2 C3 C4 C5 . . . . 0.4(6) ?
C3 C4 C5 N1 . . . . 2.4(6) ?
C3 C4 C5 N4 . . . . -176.7(3) ?
C5 N1 C1 C2 . . . . 0.8(6) ?
C5 N4 C10 N2 . . . . -62.6(4) ?
C5 N4 C10 C9 . . . . 116.0(4) ?
C5 N4 C15 N3 . . . . 66.4(4) ?
C5 N4 C15 C14 . . . . -112.4(4) ?
C16 N5 C20 N8 . . . . 175.2(3) ?
C16 N5 C20 C19 . . . . -1.2(5) ?
C16 C17 C18 C19 . . . . 0.1(6) ?
C17 C18 C19 C20 . . . . 1.1(6) ?
C18 C19 C20 N5 . . . . -0.5(6) ?
C18 C19 C20 N8 . . . . -176.8(3) ?
C20 N5 C16 C17 . . . . 2.4(5) ?
C20 N8 C25 N6 . . . . 62.8(5) ?
C20 N8 C25 C24 . . . . -116.1(4) ?
C20 N8 C30 N7 . . . . 3.6(5) ?
C20 N8 C30 C29 . . . . -174.6(4) ?
C21 N6 C25 N8 . . . . 178.8(3) ?
C21 N6 C25 C24 . . . . -2.4(6) ?
C21 C22 C23 C24 . . . . -2.6(6) ?
C22 C23 C24 C25 . . . . -0.8(6) ?
C23 C24 C25 N6 . . . . 3.4(6) ?
C23 C24 C25 N8 . . . . -177.8(4) ?
C25 N6 C21 C22 . . . . -1.3(6) ?
C25 N8 C20 N5 . . . . -54.6(5) ?
C25 N8 C20 C19 . . . . 121.9(4) ?
C25 N8 C30 N7 . . . . -177.2(4) ?
C25 N8 C30 C29 . . . . 4.6(6) ?
C26 N7 C30 N8 . . . . -178.7(4) ?
C26 N7 C30 C29 . . . . -0.6(6) ?
C26 C27 C28 C29 . . . . -0.2(7) ?
C27 C28 C29 C30 . . . . 0.6(7) ?
C28 C29 C30 N8 . . . . 177.8(4) ?
C28 C29 C30 N7 . . . . -0.2(7) ?
C30 N8 C20 N5 . . . . 124.6(4) ?
C30 N8 C20 C19 . . . . -58.9(5) ?
C30 N8 C25 N6 . . . . -116.4(4) ?
C30 N8 C25 C24 . . . . 64.7(5) ?
C30 N7 C26 C27 . . . . 1.1(7) ?
